data_2223631
loop_
_publ_author_name
'Gonz\'alez-Torres, Yunuem'
'Espinosa-Jalapa, Noel'
'Hern\'andez-Ortega, Sim\'on'
'Le Lagadec, Ronan'
'Morales-Morales, David'

_publ_section_title
;
 Di-\m~2~-chlorido-bis[chlorido(\h^6^-hexamethylbenzene)ruthenium(II)]
;
_journal_coeditor_code BT5080
_journal_issue 11
_journal_name_full 'Acta Crystallographica Section E'
_journal_page_first m1369
_journal_paper_doi 10.1107/S1600536809041154
_journal_volume 65
_journal_year 2009
_chemical_formula_iupac '[Ru2 Cl4 (C12 H18)2]'
_chemical_formula_moiety 'C24 H36 Cl4 Ru2'
_chemical_formula_sum 'C24 H36 Cl4 Ru2'
_chemical_formula_weight 668.47
_chemical_name_systematic
;
Di-\m~2~-chlorido-bis[chlorido(\h^6^-hexamethylbenzene)ruthenium(II)]
;
_space_group_IT_number 14
_symmetry_cell_setting monoclinic
_symmetry_space_group_name_Hall '-P 2yn'
_symmetry_space_group_name_H-M 'P 1 21/n 1'
_atom_sites_solution_hydrogens geom
_atom_sites_solution_primary direct
_atom_sites_solution_secondary difmap
_audit_creation_method SHELXL-97
_cell_angle_alpha 90.00
_cell_angle_beta 97.084(3)
_cell_angle_gamma 90.00
_cell_formula_units_Z 2
_cell_length_a 8.9122(15)
_cell_length_b 8.5192(15)
_cell_length_c 16.642(3)
_cell_measurement_reflns_used 4016
_cell_measurement_temperature 298(2)
_cell_measurement_theta_max 25.32
_cell_measurement_theta_min 2.47
_cell_volume 1253.9(4)
_computing_cell_refinement 'SAINT (Bruker, 1999)'
_computing_data_collection 'SMART (Bruker, 1999)'
_computing_data_reduction 'SAINT (Bruker, 1999)'
_computing_molecular_graphics 'SHELXTL (Sheldrick, 2008)'
_computing_publication_material 'SHELXTL (Sheldrick, 2008)'
_computing_structure_refinement 'SHELXTL (Sheldrick, 2008)'
_computing_structure_solution 'SHELXTL (Sheldrick, 2008)'
_diffrn_ambient_temperature 298(2)
_diffrn_detector_area_resol_mean 0.83
_diffrn_measured_fraction_theta_full 0.998
_diffrn_measured_fraction_theta_max 0.998
_diffrn_measurement_device_type 'Bruker SMART APEX CCD area-detector'
_diffrn_measurement_method \w
_diffrn_radiation_monochromator graphite
_diffrn_radiation_source 'fine-focus sealed tube'
_diffrn_radiation_type MoK\a
_diffrn_radiation_wavelength 0.71073
_diffrn_reflns_av_R_equivalents 0.0647
_diffrn_reflns_av_sigmaI/netI 0.0604
_diffrn_reflns_limit_h_max 10
_diffrn_reflns_limit_h_min -10
_diffrn_reflns_limit_k_max 10
_diffrn_reflns_limit_k_min -10
_diffrn_reflns_limit_l_max 19
_diffrn_reflns_limit_l_min -20
_diffrn_reflns_number 10027
_diffrn_reflns_theta_full 25.36
_diffrn_reflns_theta_max 25.36
_diffrn_reflns_theta_min 2.47
_exptl_absorpt_coefficient_mu 1.641
_exptl_absorpt_correction_T_max 0.9236
_exptl_absorpt_correction_T_min 0.7795
_exptl_absorpt_correction_type multi-scan
_exptl_absorpt_process_details '(SADABS; Bruker, 1999)'
_exptl_crystal_colour Red
_exptl_crystal_density_diffrn 1.771
_exptl_crystal_density_method 'not measured'
_exptl_crystal_description Prism
_exptl_crystal_F_000 672
_exptl_crystal_size_max 0.23
_exptl_crystal_size_mid 0.09
_exptl_crystal_size_min 0.05
_refine_diff_density_max 0.483
_refine_diff_density_min -0.375
_refine_ls_extinction_method none
_refine_ls_goodness_of_fit_ref 0.901
_refine_ls_hydrogen_treatment constr
_refine_ls_matrix_type full
_refine_ls_number_parameters 142
_refine_ls_number_reflns 2297
_refine_ls_number_restraints 0
_refine_ls_restrained_S_all 0.901
_refine_ls_R_factor_all 0.0468
_refine_ls_R_factor_gt 0.0331
_refine_ls_shift/su_max 0.001
_refine_ls_shift/su_mean 0.000
_refine_ls_structure_factor_coef Fsqd
_refine_ls_weighting_details 'calc w=1/[\s^2^(Fo^2^)+(0.0193P)^2^] where P=(Fo^2^+2Fc^2^)/3'
_refine_ls_weighting_scheme calc
_refine_ls_wR_factor_gt 0.0600
_refine_ls_wR_factor_ref 0.0633
_reflns_number_gt 1795
_reflns_number_total 2297
_reflns_threshold_expression I>2\s(I)
_cod_data_source_file bt5080.cif
_cod_data_source_block I
_cod_original_sg_symbol_H-M 'P 21/n'
_cod_database_code 2223631
_cod_database_fobs_code 2223631

loop_
_symmetry_equiv_pos_as_xyz
'x, y, z'
'-x+1/2, y+1/2, -z+1/2'
'-x, -y, -z'
'x-1/2, -y-1/2, z-1/2'

loop_
_atom_site_type_symbol
_atom_site_label
_atom_site_fract_x
_atom_site_fract_y
_atom_site_fract_z
_atom_site_U_iso_or_equiv
_atom_site_adp_type
_atom_site_calc_flag
_atom_site_refinement_flags
_atom_site_occupancy
_atom_site_disorder_assembly
_atom_site_disorder_group
Ru Ru1 0.37378(4) 0.37262(4) 0.55348(2) 0.02300(11) Uani d . 1 . .
Cl Cl1 0.24729(13) 0.30866(15) 0.42186(7) 0.0382(3) Uani d . 1 . .
Cl Cl2 0.61218(11) 0.35592(12) 0.49415(6) 0.0297(3) Uani d . 1 . .
C C1 0.4006(5) 0.4464(5) 0.6809(2) 0.0316(11) Uani d . 1 . .
C C2 0.2421(5) 0.4425(5) 0.6495(2) 0.0293(10) Uani d . 1 . .
C C3 0.1792(5) 0.3056(5) 0.6121(2) 0.0281(10) Uani d . 1 . .
C C4 0.2721(5) 0.1702(5) 0.6053(3) 0.0312(11) Uani d . 1 . .
C C5 0.4287(5) 0.1741(5) 0.6343(3) 0.0341(11) Uani d . 1 . .
C C6 0.4913(5) 0.3142(6) 0.6727(2) 0.0325(11) Uani d . 1 . .
C C7 0.4686(6) 0.5943(6) 0.7198(3) 0.0524(15) Uani d . 1 . .
H H7A 0.3892 0.6661 0.7287 0.063 Uiso calc R 1 . .
H H7B 0.5335 0.6420 0.6849 0.063 Uiso calc R 1 . .
H H7C 0.5263 0.5688 0.7707 0.063 Uiso calc R 1 . .
C C8 0.1465(5) 0.5866(5) 0.6552(3) 0.0458(13) Uani d . 1 . .
H H8A 0.1976 0.6762 0.6365 0.055 Uiso calc R 1 . .
H H8B 0.1297 0.6027 0.7105 0.055 Uiso calc R 1 . .
H H8C 0.0512 0.5729 0.6222 0.055 Uiso calc R 1 . .
C C9 0.0143(5) 0.2997(6) 0.5765(3) 0.0451(13) Uani d . 1 . .
H H9A -0.0293 0.4025 0.5784 0.054 Uiso calc R 1 . .
H H9B -0.0391 0.2280 0.6073 0.054 Uiso calc R 1 . .
H H9C 0.0068 0.2649 0.5213 0.054 Uiso calc R 1 . .
C C10 0.2020(6) 0.0244(5) 0.5645(3) 0.0504(14) Uani d . 1 . .
H H10A 0.2759 -0.0580 0.5677 0.060 Uiso calc R 1 . .
H H10B 0.1680 0.0470 0.5087 0.060 Uiso calc R 1 . .
H H10C 0.1177 -0.0082 0.5911 0.060 Uiso calc R 1 . .
C C11 0.5297(6) 0.0355(6) 0.6247(3) 0.0563(15) Uani d . 1 . .
H H11A 0.5450 -0.0223 0.6745 0.068 Uiso calc R 1 . .
H H11B 0.6254 0.0718 0.6110 0.068 Uiso calc R 1 . .
H H11C 0.4832 -0.0313 0.5823 0.068 Uiso calc R 1 . .
C C12 0.6585(5) 0.3210(6) 0.7036(3) 0.0537(15) Uani d . 1 . .
H H12A 0.6984 0.4212 0.6905 0.064 Uiso calc R 1 . .
H H12B 0.7106 0.2392 0.6786 0.064 Uiso calc R 1 . .
H H12C 0.6722 0.3069 0.7613 0.064 Uiso calc R 1 . .

loop_
_atom_site_aniso_label
_atom_site_aniso_U_11
_atom_site_aniso_U_22
_atom_site_aniso_U_33
_atom_site_aniso_U_12
_atom_site_aniso_U_13
_atom_site_aniso_U_23
Ru1 0.02306(18) 0.02546(19) 0.02091(18) 0.00141(17) 0.00441(13) 0.00103(17)
Cl1 0.0363(7) 0.0503(8) 0.0268(6) -0.0021(6) -0.0011(5) -0.0047(5)
Cl2 0.0296(6) 0.0288(6) 0.0324(6) 0.0053(5) 0.0104(5) 0.0030(5)
C1 0.036(3) 0.042(3) 0.018(2) -0.008(2) 0.008(2) -0.002(2)
C2 0.033(3) 0.035(3) 0.022(2) 0.007(2) 0.012(2) 0.004(2)
C3 0.027(2) 0.036(3) 0.023(2) 0.000(2) 0.0078(19) 0.007(2)
C4 0.038(3) 0.029(3) 0.028(2) -0.003(2) 0.009(2) 0.006(2)
C5 0.040(3) 0.034(3) 0.030(3) 0.004(2) 0.011(2) 0.010(2)
C6 0.032(3) 0.048(3) 0.018(2) 0.003(2) 0.005(2) 0.011(2)
C7 0.055(3) 0.064(4) 0.040(3) -0.014(3) 0.013(3) -0.017(3)
C8 0.055(3) 0.040(3) 0.045(3) 0.015(3) 0.018(3) -0.006(2)
C9 0.028(3) 0.061(3) 0.047(3) -0.005(3) 0.004(2) 0.004(3)
C10 0.055(3) 0.035(3) 0.062(4) -0.005(3) 0.010(3) -0.003(3)
C11 0.061(4) 0.048(3) 0.061(4) 0.018(3) 0.012(3) 0.010(3)
C12 0.036(3) 0.081(4) 0.042(3) 0.004(3) -0.003(2) 0.014(3)

loop_
_atom_type_symbol
_atom_type_description
_atom_type_scat_dispersion_real
_atom_type_scat_dispersion_imag
_atom_type_scat_source
C C 0.0033 0.0016 'International Tables Vol C Tables 4.2.6.8 and 6.1.1.4'
H H 0.0000 0.0000 'International Tables Vol C Tables 4.2.6.8 and 6.1.1.4'
Cl Cl 0.1484 0.1585 'International Tables Vol C Tables 4.2.6.8 and 6.1.1.4'
Ru Ru -1.2594 0.8363 'International Tables Vol C Tables 4.2.6.8 and 6.1.1.4'

loop_
_geom_angle_atom_site_label_1
_geom_angle_atom_site_label_2
_geom_angle_atom_site_label_3
_geom_angle_site_symmetry_1
_geom_angle_site_symmetry_3
_geom_angle
_geom_angle_publ_flag
C3 Ru1 C4 . . 38.51(15) ?
C3 Ru1 C5 . . 69.46(16) ?
C4 Ru1 C5 . . 38.06(15) ?
C3 Ru1 C2 . . 37.75(15) ?
C4 Ru1 C2 . . 68.75(16) ?
C5 Ru1 C2 . . 81.93(16) ?
C3 Ru1 C6 . . 81.49(16) ?
C4 Ru1 C6 . . 68.64(16) ?
C5 Ru1 C6 . . 38.39(16) ?
C2 Ru1 C6 . . 68.72(16) ?
C3 Ru1 C1 . . 68.85(16) ?
C4 Ru1 C1 . . 81.11(16) ?
C5 Ru1 C1 . . 68.71(17) ?
C2 Ru1 C1 . . 38.56(16) ?
C6 Ru1 C1 . . 37.35(16) ?
C3 Ru1 Cl1 . . 92.23(12) ?
C4 Ru1 Cl1 . . 90.57(12) ?
C5 Ru1 Cl1 . . 115.57(13) ?
C2 Ru1 Cl1 . . 119.79(12) ?
C6 Ru1 Cl1 . . 153.69(13) ?
C1 Ru1 Cl1 . . 158.35(12) ?
C3 Ru1 Cl2 . 3_666 117.98(12) ?
C4 Ru1 Cl2 . 3_666 156.34(12) ?
C5 Ru1 Cl2 . 3_666 156.20(13) ?
C2 Ru1 Cl2 . 3_666 91.89(12) ?
C6 Ru1 Cl2 . 3_666 118.07(13) ?
C1 Ru1 Cl2 . 3_666 92.19(12) ?
Cl1 Ru1 Cl2 . 3_666 87.48(4) n
C3 Ru1 Cl2 . . 160.99(12) ?
C4 Ru1 Cl2 . . 122.48(12) ?
C5 Ru1 Cl2 . . 93.65(12) ?
C2 Ru1 Cl2 . . 151.86(12) ?
C6 Ru1 Cl2 . . 90.59(12) ?
C1 Ru1 Cl2 . . 114.09(12) ?
Cl1 Ru1 Cl2 . . 87.26(4) n
Cl2 Ru1 Cl2 3_666 . 81.00(4) n
Ru1 Cl2 Ru1 3_666 . 99.00(4) n
C6 C1 C2 . . 119.7(4) ?
C6 C1 C7 . . 120.4(4) ?
C2 C1 C7 . . 119.8(4) ?
C6 C1 Ru1 . . 70.9(2) ?
C2 C1 Ru1 . . 70.1(2) ?
C7 C1 Ru1 . . 130.1(3) ?
C3 C2 C1 . . 119.8(4) ?
C3 C2 C8 . . 120.5(4) ?
C1 C2 C8 . . 119.7(4) ?
C3 C2 Ru1 . . 70.7(2) ?
C1 C2 Ru1 . . 71.3(2) ?
C8 C2 Ru1 . . 129.0(3) ?
C2 C3 C4 . . 120.0(4) ?
C2 C3 C9 . . 121.0(4) ?
C4 C3 C9 . . 119.0(4) ?
C2 C3 Ru1 . . 71.6(2) ?
C4 C3 Ru1 . . 71.0(2) ?
C9 C3 Ru1 . . 128.6(3) ?
C5 C4 C3 . . 120.5(4) ?
C5 C4 C10 . . 120.4(4) ?
C3 C4 C10 . . 119.1(4) ?
C5 C4 Ru1 . . 71.1(2) ?
C3 C4 Ru1 . . 70.5(2) ?
C10 C4 Ru1 . . 129.9(3) ?
C4 C5 C6 . . 118.9(4) ?
C4 C5 C11 . . 121.4(4) ?
C6 C5 C11 . . 119.7(4) ?
C4 C5 Ru1 . . 70.8(2) ?
C6 C5 Ru1 . . 71.0(2) ?
C11 C5 Ru1 . . 129.4(3) ?
C1 C6 C5 . . 120.9(4) ?
C1 C6 C12 . . 119.4(4) ?
C5 C6 C12 . . 119.7(4) ?
C1 C6 Ru1 . . 71.8(2) ?
C5 C6 Ru1 . . 70.6(2) ?
C12 C6 Ru1 . . 129.8(3) ?
C1 C7 H7A . . 109.5 ?
C1 C7 H7B . . 109.5 ?
H7A C7 H7B . . 109.5 ?
C1 C7 H7C . . 109.5 ?
H7A C7 H7C . . 109.5 ?
H7B C7 H7C . . 109.5 ?
C2 C8 H8A . . 109.5 ?
C2 C8 H8B . . 109.5 ?
H8A C8 H8B . . 109.5 ?
C2 C8 H8C . . 109.5 ?
H8A C8 H8C . . 109.5 ?
H8B C8 H8C . . 109.5 ?
C3 C9 H9A . . 109.5 ?
C3 C9 H9B . . 109.5 ?
H9A C9 H9B . . 109.5 ?
C3 C9 H9C . . 109.5 ?
H9A C9 H9C . . 109.5 ?
H9B C9 H9C . . 109.5 ?
C4 C10 H10A . . 109.5 ?
C4 C10 H10B . . 109.5 ?
H10A C10 H10B . . 109.5 ?
C4 C10 H10C . . 109.5 ?
H10A C10 H10C . . 109.5 ?
H10B C10 H10C . . 109.5 ?
C5 C11 H11A . . 109.5 ?
C5 C11 H11B . . 109.5 ?
H11A C11 H11B . . 109.5 ?
C5 C11 H11C . . 109.5 ?
H11A C11 H11C . . 109.5 ?
H11B C11 H11C . . 109.5 ?
C6 C12 H12A . . 109.5 ?
C6 C12 H12B . . 109.5 ?
H12A C12 H12B . . 109.5 ?
C6 C12 H12C . . 109.5 ?
H12A C12 H12C . . 109.5 ?
H12B C12 H12C . . 109.5 ?

loop_
_geom_bond_atom_site_label_1
_geom_bond_atom_site_label_2
_geom_bond_site_symmetry_2
_geom_bond_distance
_geom_bond_publ_flag
Ru1 C3 . 2.168(4) n
Ru1 C4 . 2.175(4) n
Ru1 C5 . 2.179(4) n
Ru1 C2 . 2.179(4) n
Ru1 C6 . 2.184(4) n
Ru1 C1 . 2.196(4) n
Ru1 Cl1 . 2.3993(12) n
Ru1 Cl2 3_666 2.4528(11) n
Ru1 Cl2 . 2.4549(11) n
Cl2 Ru1 3_666 2.4528(11) ?
C1 C6 . 1.403(6) ?
C1 C2 . 1.445(6) ?
C1 C7 . 1.509(6) ?
C2 C3 . 1.406(6) ?
C2 C8 . 1.504(5) ?
C3 C4 . 1.432(6) ?
C3 C9 . 1.516(6) ?
C4 C5 . 1.420(6) ?
C4 C10 . 1.513(6) ?
C5 C6 . 1.435(6) ?
C5 C11 . 1.505(6) ?
C6 C12 . 1.516(6) ?
C7 H7A . 0.9600 ?
C7 H7B . 0.9600 ?
C7 H7C . 0.9600 ?
C8 H8A . 0.9600 ?
C8 H8B . 0.9600 ?
C8 H8C . 0.9600 ?
C9 H9A . 0.9600 ?
C9 H9B . 0.9600 ?
C9 H9C . 0.9600 ?
C10 H10A . 0.9600 ?
C10 H10B . 0.9600 ?
C10 H10C . 0.9600 ?
C11 H11A . 0.9600 ?
C11 H11B . 0.9600 ?
C11 H11C . 0.9600 ?
C12 H12A . 0.9600 ?
C12 H12B . 0.9600 ?
C12 H12C . 0.9600 ?

loop_
_geom_torsion_atom_site_label_1
_geom_torsion_atom_site_label_2
_geom_torsion_atom_site_label_3
_geom_torsion_atom_site_label_4
_geom_torsion_site_symmetry_1
_geom_torsion_site_symmetry_2
_geom_torsion_site_symmetry_3
_geom_torsion_site_symmetry_4
_geom_torsion
_geom_torsion_publ_flag
C3 Ru1 Cl2 Ru1 . . . 3_666 176.8(4) ?
C4 Ru1 Cl2 Ru1 . . . 3_666 176.81(14) ?
C5 Ru1 Cl2 Ru1 . . . 3_666 -156.66(13) ?
C2 Ru1 Cl2 Ru1 . . . 3_666 -77.0(2) ?
C6 Ru1 Cl2 Ru1 . . . 3_666 -118.35(13) ?
C1 Ru1 Cl2 Ru1 . . . 3_666 -88.37(14) ?
Cl1 Ru1 Cl2 Ru1 . . . 3_666 87.88(4) ?
Cl2 Ru1 Cl2 Ru1 3_666 . . 3_666 0.0 ?
C3 Ru1 C1 C6 . . . . 104.2(3) ?
C4 Ru1 C1 C6 . . . . 66.3(3) ?
C5 Ru1 C1 C6 . . . . 28.9(3) ?
C2 Ru1 C1 C6 . . . . 133.2(4) ?
Cl1 Ru1 C1 C6 . . . . 134.7(3) ?
Cl2 Ru1 C1 C6 3_666 . . . -136.6(2) ?
Cl2 Ru1 C1 C6 . . . . -55.4(3) ?
C3 Ru1 C1 C2 . . . . -29.0(2) ?
C4 Ru1 C1 C2 . . . . -66.9(3) ?
C5 Ru1 C1 C2 . . . . -104.3(3) ?
C6 Ru1 C1 C2 . . . . -133.2(4) ?
Cl1 Ru1 C1 C2 . . . . 1.6(5) ?
Cl2 Ru1 C1 C2 3_666 . . . 90.3(2) ?
Cl2 Ru1 C1 C2 . . . . 171.4(2) ?
C3 Ru1 C1 C7 . . . . -141.7(5) ?
C4 Ru1 C1 C7 . . . . -179.6(5) ?
C5 Ru1 C1 C7 . . . . 143.0(5) ?
C2 Ru1 C1 C7 . . . . -112.7(5) ?
C6 Ru1 C1 C7 . . . . 114.1(5) ?
Cl1 Ru1 C1 C7 . . . . -111.1(4) ?
Cl2 Ru1 C1 C7 3_666 . . . -22.4(4) ?
Cl2 Ru1 C1 C7 . . . . 58.7(5) ?
C6 C1 C2 C3 . . . . 0.9(6) ?
C7 C1 C2 C3 . . . . 179.0(4) ?
Ru1 C1 C2 C3 . . . . 53.4(3) ?
C6 C1 C2 C8 . . . . -177.4(4) ?
C7 C1 C2 C8 . . . . 0.7(6) ?
Ru1 C1 C2 C8 . . . . -124.9(4) ?
C6 C1 C2 Ru1 . . . . -52.5(3) ?
C7 C1 C2 Ru1 . . . . 125.6(4) ?
C4 Ru1 C2 C3 . . . . -29.6(2) ?
C5 Ru1 C2 C3 . . . . -66.7(3) ?
C6 Ru1 C2 C3 . . . . -104.1(3) ?
C1 Ru1 C2 C3 . . . . -132.4(4) ?
Cl1 Ru1 C2 C3 . . . . 48.2(3) ?
Cl2 Ru1 C2 C3 3_666 . . . 136.4(2) ?
Cl2 Ru1 C2 C3 . . . . -149.3(2) ?
C3 Ru1 C2 C1 . . . . 132.4(4) ?
C4 Ru1 C2 C1 . . . . 102.8(3) ?
C5 Ru1 C2 C1 . . . . 65.8(3) ?
C6 Ru1 C2 C1 . . . . 28.4(3) ?
Cl1 Ru1 C2 C1 . . . . -179.3(2) ?
Cl2 Ru1 C2 C1 3_666 . . . -91.2(2) ?
Cl2 Ru1 C2 C1 . . . . -16.8(4) ?
C3 Ru1 C2 C8 . . . . -114.0(5) ?
C4 Ru1 C2 C8 . . . . -143.7(5) ?
C5 Ru1 C2 C8 . . . . 179.3(4) ?
C6 Ru1 C2 C8 . . . . 141.9(5) ?
C1 Ru1 C2 C8 . . . . 113.5(5) ?
Cl1 Ru1 C2 C8 . . . . -65.8(4) ?
Cl2 Ru1 C2 C8 3_666 . . . 22.4(4) ?
Cl2 Ru1 C2 C8 . . . . 96.7(4) ?
C1 C2 C3 C4 . . . . 0.2(6) ?
C8 C2 C3 C4 . . . . 178.5(4) ?
Ru1 C2 C3 C4 . . . . 53.9(3) ?
C1 C2 C3 C9 . . . . -178.3(4) ?
C8 C2 C3 C9 . . . . 0.0(6) ?
Ru1 C2 C3 C9 . . . . -124.5(4) ?
C1 C2 C3 Ru1 . . . . -53.7(3) ?
C8 C2 C3 Ru1 . . . . 124.6(4) ?
C4 Ru1 C3 C2 . . . . 132.3(4) ?
C5 Ru1 C3 C2 . . . . 103.8(3) ?
C6 Ru1 C3 C2 . . . . 66.0(3) ?
C1 Ru1 C3 C2 . . . . 29.6(2) ?
Cl1 Ru1 C3 C2 . . . . -139.6(2) ?
Cl2 Ru1 C3 C2 3_666 . . . -51.3(3) ?
Cl2 Ru1 C3 C2 . . . . 132.3(3) ?
C5 Ru1 C3 C4 . . . . -28.4(2) ?
C2 Ru1 C3 C4 . . . . -132.3(4) ?
C6 Ru1 C3 C4 . . . . -66.2(3) ?
C1 Ru1 C3 C4 . . . . -102.7(3) ?
Cl1 Ru1 C3 C4 . . . . 88.1(2) ?
Cl2 Ru1 C3 C4 3_666 . . . 176.4(2) ?
Cl2 Ru1 C3 C4 . . . . 0.0(5) ?
C4 Ru1 C3 C9 . . . . -112.4(5) ?
C5 Ru1 C3 C9 . . . . -140.8(4) ?
C2 Ru1 C3 C9 . . . . 115.4(5) ?
C6 Ru1 C3 C9 . . . . -178.6(4) ?
C1 Ru1 C3 C9 . . . . 144.9(5) ?
Cl1 Ru1 C3 C9 . . . . -24.3(4) ?
Cl2 Ru1 C3 C9 3_666 . . . 64.1(4) ?
Cl2 Ru1 C3 C9 . . . . -112.3(4) ?
C2 C3 C4 C5 . . . . -1.7(6) ?
C9 C3 C4 C5 . . . . 176.9(4) ?
Ru1 C3 C4 C5 . . . . 52.5(4) ?
C2 C3 C4 C10 . . . . -179.8(4) ?
C9 C3 C4 C10 . . . . -1.3(6) ?
Ru1 C3 C4 C10 . . . . -125.6(4) ?
C2 C3 C4 Ru1 . . . . -54.2(3) ?
C9 C3 C4 Ru1 . . . . 124.3(4) ?
C3 Ru1 C4 C5 . . . . -133.7(4) ?
C2 Ru1 C4 C5 . . . . -104.6(3) ?
C6 Ru1 C4 C5 . . . . -30.0(3) ?
C1 Ru1 C4 C5 . . . . -66.6(3) ?
Cl1 Ru1 C4 C5 . . . . 133.4(2) ?
Cl2 Ru1 C4 C5 3_666 . . . -141.6(3) ?
Cl2 Ru1 C4 C5 . . . . 46.3(3) ?
C5 Ru1 C4 C3 . . . . 133.7(4) ?
C2 Ru1 C4 C3 . . . . 29.1(2) ?
C6 Ru1 C4 C3 . . . . 103.7(3) ?
C1 Ru1 C4 C3 . . . . 67.1(3) ?
Cl1 Ru1 C4 C3 . . . . -92.9(2) ?
Cl2 Ru1 C4 C3 3_666 . . . -7.8(5) ?
Cl2 Ru1 C4 C3 . . . . -180.0(2) ?
C3 Ru1 C4 C10 . . . . 112.1(5) ?
C5 Ru1 C4 C10 . . . . -114.2(5) ?
C2 Ru1 C4 C10 . . . . 141.1(5) ?
C6 Ru1 C4 C10 . . . . -144.3(5) ?
C1 Ru1 C4 C10 . . . . 179.1(4) ?
Cl1 Ru1 C4 C10 . . . . 19.2(4) ?
Cl2 Ru1 C4 C10 3_666 . . . 104.2(4) ?
Cl2 Ru1 C4 C10 . . . . -67.9(4) ?
C3 C4 C5 C6 . . . . 1.9(6) ?
C10 C4 C5 C6 . . . . -180.0(4) ?
Ru1 C4 C5 C6 . . . . 54.2(4) ?
C3 C4 C5 C11 . . . . -177.4(4) ?
C10 C4 C5 C11 . . . . 0.7(6) ?
Ru1 C4 C5 C11 . . . . -125.1(4) ?
C3 C4 C5 Ru1 . . . . -52.3(3) ?
C10 C4 C5 Ru1 . . . . 125.9(4) ?
C3 Ru1 C5 C4 . . . . 28.7(3) ?
C2 Ru1 C5 C4 . . . . 65.6(3) ?
C6 Ru1 C5 C4 . . . . 131.3(4) ?
C1 Ru1 C5 C4 . . . . 103.2(3) ?
Cl1 Ru1 C5 C4 . . . . -53.6(3) ?
Cl2 Ru1 C5 C4 3_666 . . . 141.8(3) ?
Cl2 Ru1 C5 C4 . . . . -142.3(2) ?
C3 Ru1 C5 C6 . . . . -102.6(3) ?
C4 Ru1 C5 C6 . . . . -131.3(4) ?
C2 Ru1 C5 C6 . . . . -65.7(3) ?
C1 Ru1 C5 C6 . . . . -28.1(2) ?
Cl1 Ru1 C5 C6 . . . . 175.0(2) ?
Cl2 Ru1 C5 C6 3_666 . . . 10.5(5) ?
Cl2 Ru1 C5 C6 . . . . 86.3(2) ?
C3 Ru1 C5 C11 . . . . 144.1(5) ?
C4 Ru1 C5 C11 . . . . 115.4(5) ?
C2 Ru1 C5 C11 . . . . -179.0(5) ?
C6 Ru1 C5 C11 . . . . -113.2(5) ?
C1 Ru1 C5 C11 . . . . -141.4(5) ?
Cl1 Ru1 C5 C11 . . . . 61.8(5) ?
Cl2 Ru1 C5 C11 3_666 . . . -102.8(5) ?
Cl2 Ru1 C5 C11 . . . . -26.9(4) ?
C2 C1 C6 C5 . . . . -0.6(6) ?
C7 C1 C6 C5 . . . . -178.7(4) ?
Ru1 C1 C6 C5 . . . . -52.8(4) ?
C2 C1 C6 C12 . . . . 178.2(4) ?
C7 C1 C6 C12 . . . . 0.1(6) ?
Ru1 C1 C6 C12 . . . . 126.1(4) ?
C2 C1 C6 Ru1 . . . . 52.2(3) ?
C7 C1 C6 Ru1 . . . . -125.9(4) ?
C4 C5 C6 C1 . . . . -0.8(6) ?
C11 C5 C6 C1 . . . . 178.5(4) ?
Ru1 C5 C6 C1 . . . . 53.3(4) ?
C4 C5 C6 C12 . . . . -179.6(4) ?
C11 C5 C6 C12 . . . . -0.3(6) ?
Ru1 C5 C6 C12 . . . . -125.5(4) ?
C4 C5 C6 Ru1 . . . . -54.1(4) ?
C11 C5 C6 Ru1 . . . . 125.2(4) ?
C3 Ru1 C6 C1 . . . . -66.1(3) ?
C4 Ru1 C6 C1 . . . . -103.8(3) ?
C5 Ru1 C6 C1 . . . . -133.6(4) ?
C2 Ru1 C6 C1 . . . . -29.2(2) ?
Cl1 Ru1 C6 C1 . . . . -143.8(3) ?
Cl2 Ru1 C6 C1 3_666 . . . 51.1(3) ?
Cl2 Ru1 C6 C1 . . . . 131.2(2) ?
C3 Ru1 C6 C5 . . . . 67.5(3) ?
C4 Ru1 C6 C5 . . . . 29.8(2) ?
C2 Ru1 C6 C5 . . . . 104.4(3) ?
C1 Ru1 C6 C5 . . . . 133.6(4) ?
Cl1 Ru1 C6 C5 . . . . -10.1(4) ?
Cl2 Ru1 C6 C5 3_666 . . . -175.2(2) ?
Cl2 Ru1 C6 C5 . . . . -95.1(2) ?
C3 Ru1 C6 C12 . . . . -179.5(5) ?
C4 Ru1 C6 C12 . . . . 142.7(5) ?
C5 Ru1 C6 C12 . . . . 113.0(6) ?
C2 Ru1 C6 C12 . . . . -142.6(5) ?
C1 Ru1 C6 C12 . . . . -113.4(6) ?
Cl1 Ru1 C6 C12 . . . . 102.8(5) ?
Cl2 Ru1 C6 C12 3_666 . . . -62.3(5) ?
Cl2 Ru1 C6 C12 . . . . 17.8(4) ?
